data_7046092
loop_
_publ_author_name
'Horiuchi, Shinnosuke'
'Moon, Sangjoon'
'Sakuda, Eri'
'Ito, Akitaka'
'Arikawa, Yasuhiro'
'Umakoshi, Keisuke'

_publ_section_title
;
 U- to Z-shape isomerization in a Pt<sub>2</sub>Ag<sub>2</sub> framework
 containing pyridyl-NHC ligands.
;
_journal_issue 21
_journal_name_full 'Dalton transactions (Cambridge, England : 2003)'
_journal_page_first 7113
_journal_page_last 7117
_journal_paper_doi 10.1039/c8dt01047a
_journal_volume 47
_journal_year 2018
_chemical_absolute_configuration 'CHOOSE rm ad rmad syn or unk'
_chemical_formula_moiety 'C48 H70 Ag2 F18 N15 P3 Pt2'
_chemical_formula_sum 'C48 H70 Ag2 F18 N15 P3 Pt2'
_chemical_formula_weight 1897.99
_space_group_crystal_system orthorhombic
_space_group_IT_number 33
_space_group_name_Hall 'P 2c -2n'
_space_group_name_H-M_alt 'P n a 21'
_symmetry_space_group_name_Hall 'P 2c -2n'
_symmetry_space_group_name_H-M 'P n a 21'
_atom_sites_solution_hydrogens geom
_atom_sites_solution_primary direct
_atom_sites_solution_secondary difmap
_audit_update_record
;
2018-04-05 deposited with the CCDC.
2018-04-18 downloaded from the CCDC.
;
_cell_angle_alpha 90.0000
_cell_angle_beta 90.0000
_cell_angle_gamma 90.0000
_cell_formula_units_Z 4
_cell_length_a 13.402(2)
_cell_length_b 29.139(5)
_cell_length_c 16.427(3)
_cell_measurement_reflns_used 19041
_cell_measurement_temperature 93
_cell_measurement_theta_max 29.13
_cell_measurement_theta_min 1.67
_cell_volume 6415.1(19)
_computing_cell_refinement DTREK
_computing_data_collection DTREK
_computing_data_reduction DTREK
_computing_molecular_graphics 'CrystalStructure 4.2'
_computing_publication_material 'CrystalStructure 4.2 (Rigaku, 2017)'
_computing_structure_refinement 'SHELXL-2014/7 (Sheldrick, 2014)'
_computing_structure_solution 'SHELXS97 (Sheldrick, 2008)'
_diffrn_ambient_temperature 93
_diffrn_detector_area_resol_mean 29.257
_diffrn_measured_fraction_theta_full 0.999
_diffrn_measured_fraction_theta_max 0.997
_diffrn_measurement_device_type 'Rigaku Saturn70'
_diffrn_measurement_method \w
_diffrn_radiation_type 'Mo K\a'
_diffrn_radiation_wavelength 0.71075
_diffrn_reflns_av_R_equivalents 0.0739
_diffrn_reflns_Laue_measured_fraction_full 0.999
_diffrn_reflns_Laue_measured_fraction_max 0.997
_diffrn_reflns_limit_h_max 18
_diffrn_reflns_limit_h_min -14
_diffrn_reflns_limit_k_max 37
_diffrn_reflns_limit_k_min -39
_diffrn_reflns_limit_l_max 22
_diffrn_reflns_limit_l_min -22
_diffrn_reflns_number 57539
_diffrn_reflns_point_group_measured_fraction_full 0.998
_diffrn_reflns_point_group_measured_fraction_max 0.994
_diffrn_reflns_theta_full 25.242
_diffrn_reflns_theta_max 29.158
_diffrn_reflns_theta_min 1.672
_diffrn_standards_number 0
_exptl_absorpt_coefficient_mu 5.104
_exptl_absorpt_correction_T_max 0.858
_exptl_absorpt_correction_T_min 0.685
_exptl_absorpt_correction_type multi-scan
_exptl_absorpt_process_details 'REQAB (Rigaku, 1998)'
_exptl_crystal_colour colorless
_exptl_crystal_density_diffrn 1.965
_exptl_crystal_density_method 'not measured'
_exptl_crystal_description platelet
_exptl_crystal_F_000 3680.00
_exptl_crystal_recrystallization_method 'Re-crystallisation from solvent: MeCN'
_exptl_crystal_size_max 0.070
_exptl_crystal_size_mid 0.060
_exptl_crystal_size_min 0.030
_refine_diff_density_max 1.56
_refine_diff_density_min -1.70
_refine_ls_abs_structure_details 'Flack, H. D. (1983), Acta Cryst. A39, 876-881.  8286 Friedel Pairs'
_refine_ls_abs_structure_Flack 0.002(8)
_refine_ls_extinction_method none
_refine_ls_goodness_of_fit_ref 1.069
_refine_ls_hydrogen_treatment constr
_refine_ls_number_parameters 792
_refine_ls_number_reflns 17196
_refine_ls_number_restraints 1
_refine_ls_R_factor_all 0.0716
_refine_ls_R_factor_gt 0.0573
_refine_ls_shift/su_max 0.002
_refine_ls_structure_factor_coef Fsqd
_refine_ls_weighting_details 'w = 1/[\s^2^(Fo^2^)+(0.0301P)^2^+5.0698P] where P=(Fo^2^+2Fc^2^)/3'
_refine_ls_weighting_scheme calc
_refine_ls_wR_factor_gt 0.1040
_refine_ls_wR_factor_ref 0.1129
_reflns_Friedel_coverage 0.930
_reflns_Friedel_fraction_full 0.997
_reflns_Friedel_fraction_max 0.990
_reflns_number_gt 14511
_reflns_number_total 17196
_reflns_threshold_expression F^2^>2.0\s(F^2^)
_cod_data_source_file c8dt01047a2.cif
_cod_data_source_block 1667b
_cod_depositor_comments 'Adding full bibliography for 7046091--7046093.cif.'
_cod_original_cell_volume 6415.1(17)
_cod_database_code 7046092

loop_
_space_group_symop_id
_space_group_symop_operation_xyz
1 +X,+Y,+Z
2 -X,-Y,1/2+Z
3 1/2-X,1/2+Y,1/2+Z
4 1/2+X,1/2-Y,+Z

loop_
_atom_site_label
_atom_site_type_symbol
_atom_site_fract_x
_atom_site_fract_y
_atom_site_fract_z
_atom_site_U_iso_or_equiv
_atom_site_adp_type
_atom_site_occupancy
_atom_site_site_symmetry_order
_atom_site_calc_flag
_atom_site_refinement_flags_posn
_atom_site_refinement_flags_adp
_atom_site_refinement_flags_occupancy
_atom_site_disorder_assembly
_atom_site_disorder_group
Pt1 Pt 0.44035(4) 0.59480(2) 0.54974(3) 0.01498(11) Uani 1 1 d . . . . .
Pt2 Pt 0.06053(3) 0.58689(2) 0.45057(3) 0.01478(11) Uani 1 1 d . . . . .
Ag1 Ag 0.22784(7) 0.55667(3) 0.60883(6) 0.01703(19) Uani 1 1 d . . . . .
Ag2 Ag 0.26080(7) 0.52974(3) 0.42950(6) 0.0183(2) Uani 1 1 d . . . . .
N11 N 0.4251(8) 0.6628(4) 0.5228(6) 0.017(2) Uani 1 1 d . . . . .
C12 C 0.4063(10) 0.6904(4) 0.5864(8) 0.017(3) Uani 1 1 d . . . . .
C13 C 0.3928(10) 0.7377(5) 0.5779(9) 0.025(3) Uani 1 1 d . . . . .
H13 H 0.380761 0.756863 0.623749 0.030 Uiso 1 1 calc R U . . .
C14 C 0.3976(11) 0.7555(5) 0.5001(10) 0.030(3) Uani 1 1 d . . . . .
H14 H 0.390387 0.787608 0.492072 0.036 Uiso 1 1 calc R U . . .
C15 C 0.4127(10) 0.7272(5) 0.4340(9) 0.027(3) Uani 1 1 d . . . . .
H15 H 0.413844 0.739455 0.380425 0.032 Uiso 1 1 calc R U . . .
C16 C 0.4263(9) 0.6807(4) 0.4469(9) 0.022(3) Uani 1 1 d . . . . .
H16 H 0.436588 0.661041 0.401639 0.026 Uiso 1 1 calc R U . . .
N121 N 0.4012(8) 0.6666(4) 0.6605(6) 0.014(2) Uani 1 1 d . . . . .
C122 C 0.4218(10) 0.6210(5) 0.6613(8) 0.018(3) Uani 1 1 d . . . . .
N123 N 0.4217(8) 0.6071(4) 0.7380(7) 0.018(2) Uani 1 1 d . . . . .
C124 C 0.3980(10) 0.6458(5) 0.7887(8) 0.021(3) Uani 1 1 d . . . . .
H124 H 0.390490 0.645611 0.846211 0.026 Uiso 1 1 calc R U . . .
C125 C 0.3886(10) 0.6818(5) 0.7398(8) 0.021(3) Uani 1 1 d . . . . .
H125 H 0.375488 0.712524 0.756225 0.026 Uiso 1 1 calc R U . . .
C126 C 0.4460(10) 0.5616(5) 0.7702(8) 0.021(3) Uani 1 1 d . . . . .
H126 H 0.466174 0.541478 0.723686 0.025 Uiso 1 1 calc R U . . .
C127 C 0.3568(11) 0.5396(5) 0.8129(9) 0.031(3) Uani 1 1 d . . . . .
H12A H 0.375859 0.509262 0.833520 0.037 Uiso 1 1 calc R U . . .
H12B H 0.335668 0.559040 0.858407 0.037 Uiso 1 1 calc R U . . .
H12C H 0.301595 0.536301 0.774196 0.037 Uiso 1 1 calc R U . . .
C128 C 0.5344(13) 0.5659(6) 0.8285(11) 0.045(5) Uani 1 1 d . . . . .
H12D H 0.551132 0.535506 0.850291 0.054 Uiso 1 1 calc R U . . .
H12E H 0.592056 0.578310 0.799192 0.054 Uiso 1 1 calc R U . . .
H12F H 0.516699 0.586460 0.873368 0.054 Uiso 1 1 calc R U . . .
N21 N 0.4381(8) 0.5278(4) 0.5769(6) 0.016(2) Uani 1 1 d . . . . .
N22 N 0.3478(8) 0.5102(3) 0.6023(7) 0.016(2) Uani 1 1 d . . . . .
C23 C 0.3577(10) 0.4647(5) 0.6059(8) 0.022(3) Uani 1 1 d . . . . .
C231 C 0.2753(11) 0.4346(5) 0.6372(9) 0.027(3) Uani 1 1 d . . . . .
H23A H 0.296437 0.402443 0.635048 0.032 Uiso 1 1 calc R U . . .
H23B H 0.259935 0.443004 0.693594 0.032 Uiso 1 1 calc R U . . .
H23C H 0.215695 0.438765 0.603418 0.032 Uiso 1 1 calc R U . . .
C24 C 0.4542(9) 0.4526(4) 0.5821(7) 0.017(3) Uani 1 1 d . . . . .
H24 H 0.481154 0.422489 0.578750 0.021 Uiso 1 1 calc R U . . .
C25 C 0.5029(9) 0.4936(4) 0.5642(7) 0.015(3) Uani 1 1 d . . . . .
C251 C 0.6065(9) 0.5014(5) 0.5362(9) 0.022(3) Uani 1 1 d . . . . .
H25A H 0.640903 0.471854 0.530851 0.026 Uiso 1 1 calc R U . . .
H25B H 0.605495 0.516931 0.483280 0.026 Uiso 1 1 calc R U . . .
H25C H 0.641829 0.520561 0.575860 0.026 Uiso 1 1 calc R U . . .
N31 N 0.4654(8) 0.5773(4) 0.4310(6) 0.016(2) Uani 1 1 d . . . . .
N32 N 0.3910(8) 0.5614(4) 0.3828(6) 0.017(2) Uani 1 1 d . . . . .
C33 C 0.4209(11) 0.5625(5) 0.3058(8) 0.022(3) Uani 1 1 d . . . . .
C34 C 0.5161(10) 0.5794(5) 0.3034(8) 0.024(3) Uani 1 1 d . . . . .
H34 H 0.556226 0.583868 0.256370 0.028 Uiso 1 1 calc R U . . .
C35 C 0.5420(10) 0.5887(5) 0.3828(8) 0.019(3) Uani 1 1 d . . . . .
C331 C 0.3557(11) 0.5466(7) 0.2370(9) 0.039(4) Uani 1 1 d . . . . .
H33A H 0.391532 0.550202 0.185351 0.046 Uiso 1 1 calc R U . . .
H33B H 0.338523 0.514204 0.244876 0.046 Uiso 1 1 calc R U . . .
H33C H 0.294533 0.565002 0.235736 0.046 Uiso 1 1 calc R U . . .
C351 C 0.6371(10) 0.6090(5) 0.4152(9) 0.025(3) Uani 1 1 d . . . . .
H35A H 0.683182 0.614807 0.370047 0.030 Uiso 1 1 calc R U . . .
H35B H 0.622308 0.638005 0.443061 0.030 Uiso 1 1 calc R U . . .
H35C H 0.667892 0.587602 0.453754 0.030 Uiso 1 1 calc R U . . .
N41 N 0.1011(7) 0.6542(4) 0.4337(7) 0.017(2) Uani 1 1 d . . . . .
C42 C 0.1257(11) 0.6650(5) 0.3577(9) 0.023(3) Uani 1 1 d . . . . .
C43 C 0.1616(10) 0.7067(5) 0.3345(8) 0.026(3) Uani 1 1 d . . . . .
H43 H 0.180516 0.712296 0.279698 0.031 Uiso 1 1 calc R U . . .
C44 C 0.1700(11) 0.7409(5) 0.3934(10) 0.028(3) Uani 1 1 d . . . . .
H44 H 0.192312 0.770799 0.379265 0.033 Uiso 1 1 calc R U . . .
C45 C 0.1445(11) 0.7301(5) 0.4749(8) 0.024(3) Uani 1 1 d . . . . .
H45 H 0.149554 0.752495 0.516722 0.029 Uiso 1 1 calc R U . . .
C46 C 0.1119(10) 0.6859(5) 0.4920(8) 0.019(3) Uani 1 1 d . . . . .
H46 H 0.096749 0.677935 0.546658 0.023 Uiso 1 1 calc R U . . .
N421 N 0.1158(9) 0.6279(4) 0.3035(7) 0.021(2) Uani 1 1 d . . . . .
C422 C 0.0875(10) 0.5864(5) 0.3324(7) 0.017(3) Uani 1 1 d . . . . .
N423 N 0.0773(8) 0.5595(4) 0.2668(7) 0.021(2) Uani 1 1 d . . . . .
C424 C 0.1018(10) 0.5837(5) 0.1973(8) 0.023(3) Uani 1 1 d . . . . .
H424 H 0.101717 0.571848 0.143452 0.027 Uiso 1 1 calc R U . . .
C425 C 0.1255(12) 0.6264(5) 0.2183(8) 0.026(3) Uani 1 1 d . . . . .
H425 H 0.144779 0.650744 0.183157 0.031 Uiso 1 1 calc R U . . .
C426 C 0.0416(10) 0.5110(5) 0.2671(9) 0.023(3) Uani 1 1 d . . . . .
H426 H 0.028619 0.501574 0.324690 0.027 Uiso 1 1 calc R U . A 1
C427 C -0.0538(19) 0.5086(8) 0.2209(19) 0.031(7) Uiso 0.71(7) 1 d . . P B 1
H42A H -0.078106 0.476857 0.220577 0.037 Uiso 0.71(7) 1 calc R U P B 1
H42B H -0.103419 0.528452 0.246814 0.037 Uiso 0.71(7) 1 calc R U P B 1
H42C H -0.042515 0.518799 0.164785 0.037 Uiso 0.71(7) 1 calc R U P B 1
C428 C 0.123(2) 0.4796(9) 0.2316(19) 0.037(7) Uiso 0.71(7) 1 d . . P B 1
H42D H 0.098883 0.447785 0.231922 0.044 Uiso 0.71(7) 1 calc R U P B 1
H42E H 0.137234 0.488967 0.175567 0.044 Uiso 0.71(7) 1 calc R U P B 1
H42F H 0.183225 0.482014 0.264624 0.044 Uiso 0.71(7) 1 calc R U P B 1
C429 C -0.079(4) 0.5086(17) 0.257(4) 0.023(15) Uiso 0.29(7) 1 d . . P B 2
H42G H -0.110141 0.528451 0.297632 0.028 Uiso 0.29(7) 1 calc R U P B 2
H42H H -0.097080 0.519065 0.202236 0.028 Uiso 0.29(7) 1 calc R U P B 2
H42I H -0.101134 0.476938 0.264656 0.028 Uiso 0.29(7) 1 calc R U P B 2
C430 C 0.093(6) 0.482(2) 0.208(5) 0.039(18) Uiso 0.29(7) 1 d . . P B 2
H43A H 0.066961 0.450564 0.210538 0.046 Uiso 0.29(7) 1 calc R U P B 2
H43B H 0.082736 0.494142 0.152660 0.046 Uiso 0.29(7) 1 calc R U P B 2
H43C H 0.164988 0.481502 0.219629 0.046 Uiso 0.29(7) 1 calc R U P B 2
N51 N 0.0424(8) 0.5186(4) 0.4642(7) 0.017(2) Uani 1 1 d . . . . .
N52 N 0.1285(7) 0.4936(3) 0.4559(7) 0.015(2) Uani 1 1 d . . . . .
C53 C 0.1021(10) 0.4484(5) 0.4576(9) 0.024(3) Uani 1 1 d . . . . .
C531 C 0.1767(11) 0.4115(5) 0.4460(11) 0.032(3) Uani 1 1 d . . . . .
H53A H 0.143577 0.381562 0.449281 0.038 Uiso 1 1 calc R U . . .
H53B H 0.208153 0.414833 0.392430 0.038 Uiso 1 1 calc R U . . .
H53C H 0.227818 0.413597 0.488497 0.038 Uiso 1 1 calc R U . . .
C54 C -0.0006(11) 0.4460(5) 0.4666(8) 0.024(3) Uani 1 1 d . . . . .
H54 H -0.039017 0.418612 0.469180 0.029 Uiso 1 1 calc R U . . .
C55 C -0.0374(11) 0.4902(5) 0.4711(8) 0.022(3) Uani 1 1 d . . . . .
C551 C -0.1414(10) 0.5081(5) 0.4755(9) 0.031(4) Uani 1 1 d . . . . .
H55A H -0.188032 0.482299 0.480284 0.037 Uiso 1 1 calc R U . . .
H55B H -0.148194 0.528115 0.523060 0.037 Uiso 1 1 calc R U . . .
H55C H -0.156471 0.525525 0.425981 0.037 Uiso 1 1 calc R U . . .
N61 N 0.0279(8) 0.5989(4) 0.5708(7) 0.019(3) Uani 1 1 d . . . . .
N62 N 0.1036(8) 0.5991(4) 0.6260(7) 0.019(2) Uani 1 1 d . . . . .
C63 C 0.0710(10) 0.6207(5) 0.6933(8) 0.019(3) Uani 1 1 d . . . . .
C631 C 0.1347(11) 0.6269(5) 0.7672(9) 0.026(3) Uani 1 1 d . . . . .
H63A H 0.096825 0.643452 0.808976 0.031 Uiso 1 1 calc R U . . .
H63B H 0.154610 0.596837 0.788214 0.031 Uiso 1 1 calc R U . . .
H63C H 0.194319 0.644623 0.752766 0.031 Uiso 1 1 calc R U . . .
C64 C -0.0262(10) 0.6364(5) 0.6799(8) 0.023(3) Uani 1 1 d . . . . .
H64 H -0.066574 0.653778 0.716054 0.028 Uiso 1 1 calc R U . . .
C65 C -0.0514(9) 0.6209(4) 0.6018(8) 0.016(3) Uani 1 1 d . . . . .
C651 C -0.1483(9) 0.6255(4) 0.5561(9) 0.022(3) Uani 1 1 d . . . . .
H65A H -0.196165 0.642670 0.589391 0.026 Uiso 1 1 calc R U . . .
H65B H -0.136614 0.641928 0.504960 0.026 Uiso 1 1 calc R U . . .
H65C H -0.175101 0.594931 0.544394 0.026 Uiso 1 1 calc R U . . .
P1 P 0.7377(3) 0.35325(14) 0.5139(2) 0.0240(8) Uani 1 1 d . . . . .
F11 F 0.7381(8) 0.3990(4) 0.5651(7) 0.058(3) Uani 1 1 d . . . . .
F12 F 0.7651(7) 0.3817(4) 0.4354(6) 0.051(3) Uani 1 1 d . . . . .
F13 F 0.6227(6) 0.3585(4) 0.4928(6) 0.047(3) Uani 1 1 d . . . . .
F14 F 0.7435(9) 0.3077(4) 0.4620(8) 0.071(4) Uani 1 1 d . . . . .
F15 F 0.7137(8) 0.3235(4) 0.5934(7) 0.064(3) Uani 1 1 d . . . . .
F16 F 0.8551(6) 0.3467(3) 0.5345(6) 0.034(2) Uani 1 1 d . . . . .
P2 P 0.1571(3) 0.32181(13) 0.7435(2) 0.0237(8) Uani 1 1 d . . . . .
F21 F 0.1631(7) 0.3256(3) 0.6470(5) 0.041(2) Uani 1 1 d . . . . .
F22 F 0.0437(7) 0.3060(3) 0.7365(7) 0.048(3) Uani 1 1 d . . . . .
F23 F 0.1250(7) 0.3741(3) 0.7482(6) 0.037(2) Uani 1 1 d . . . . .
F24 F 0.1526(8) 0.3186(3) 0.8408(6) 0.046(3) Uani 1 1 d . . . . .
F25 F 0.1899(7) 0.2696(3) 0.7383(6) 0.040(2) Uani 1 1 d . . . . .
F26 F 0.2713(6) 0.3367(3) 0.7500(6) 0.039(2) Uani 1 1 d . . . . .
P3 P 0.3354(3) 0.27520(14) 0.2222(2) 0.0259(8) Uani 1 1 d . . . . .
F31 F 0.3686(6) 0.3197(3) 0.2729(6) 0.036(2) Uani 1 1 d . . . . .
F32 F 0.3067(7) 0.2495(3) 0.3049(5) 0.044(3) Uani 1 1 d . . . . .
F33 F 0.2237(7) 0.2951(3) 0.2171(6) 0.045(3) Uani 1 1 d . . . . .
F34 F 0.4451(6) 0.2554(3) 0.2263(7) 0.045(3) Uani 1 1 d . . . . .
F35 F 0.3022(6) 0.2306(3) 0.1711(5) 0.032(2) Uani 1 1 d . . . . .
F36 F 0.3631(8) 0.3008(3) 0.1395(6) 0.044(2) Uani 1 1 d . . . . .
N1 N 0.4333(10) 0.2495(5) 0.5140(9) 0.038(3) Uani 1 1 d . . . . .
H1 H 0.381290 0.227929 0.493181 0.046 Uiso 1 1 calc R U . . .
C1 C 0.4123(14) 0.2553(6) 0.6022(10) 0.044(5) Uani 1 1 d . . . . .
H1A H 0.421673 0.225403 0.629671 0.052 Uiso 1 1 calc R U . . .
H1B H 0.341421 0.264214 0.608903 0.052 Uiso 1 1 calc R U . . .
C2 C 0.4762(14) 0.2904(6) 0.6441(10) 0.043(4) Uani 1 1 d . . . . .
H2A H 0.457751 0.292163 0.701722 0.051 Uiso 1 1 calc R U . . .
H2B H 0.546510 0.281585 0.639313 0.051 Uiso 1 1 calc R U . . .
H2C H 0.466118 0.320464 0.618509 0.051 Uiso 1 1 calc R U . . .
C3 C 0.5315(12) 0.2270(6) 0.4972(12) 0.042(5) Uani 1 1 d . . . . .
H3A H 0.585194 0.250191 0.501816 0.051 Uiso 1 1 calc R U . . .
H3B H 0.543696 0.203131 0.538855 0.051 Uiso 1 1 calc R U . . .
C4 C 0.5358(13) 0.2059(7) 0.4159(12) 0.048(5) Uani 1 1 d . . . . .
H4A H 0.601342 0.191655 0.407906 0.058 Uiso 1 1 calc R U . . .
H4B H 0.483714 0.182407 0.411298 0.058 Uiso 1 1 calc R U . . .
H4C H 0.525221 0.229478 0.374250 0.058 Uiso 1 1 calc R U . . .
C5 C 0.4217(12) 0.2926(6) 0.4654(10) 0.036(4) Uani 1 1 d . . . . .
H5A H 0.437402 0.285895 0.407684 0.044 Uiso 1 1 calc R U . . .
H5B H 0.470705 0.315535 0.484961 0.044 Uiso 1 1 calc R U . . .
C6 C 0.3191(14) 0.3130(7) 0.4702(13) 0.067(7) Uani 1 1 d . . . . .
H6A H 0.316470 0.340991 0.437184 0.080 Uiso 1 1 calc R U . . .
H6B H 0.270260 0.290836 0.449615 0.080 Uiso 1 1 calc R U . . .
H6C H 0.303592 0.320502 0.526961 0.080 Uiso 1 1 calc R U . . .

loop_
_atom_site_aniso_label
_atom_site_aniso_U_11
_atom_site_aniso_U_22
_atom_site_aniso_U_33
_atom_site_aniso_U_23
_atom_site_aniso_U_13
_atom_site_aniso_U_12
Pt1 0.0157(3) 0.0158(2) 0.0134(2) 0.00083(19) 0.0010(2) -0.00054(18)
Pt2 0.0147(3) 0.0156(2) 0.0140(2) 0.0012(2) 0.0006(2) 0.00019(18)
Ag1 0.0160(5) 0.0192(5) 0.0159(4) 0.0004(4) 0.0014(4) 0.0024(4)
Ag2 0.0171(5) 0.0200(5) 0.0178(4) -0.0018(4) 0.0002(4) 0.0001(4)
N11 0.020(6) 0.014(6) 0.015(5) 0.006(4) 0.003(4) 0.001(4)
C12 0.019(7) 0.016(6) 0.017(6) 0.004(5) 0.003(5) -0.004(5)
C13 0.026(8) 0.019(7) 0.029(7) -0.001(6) 0.004(6) -0.001(6)
C14 0.035(9) 0.014(7) 0.042(9) -0.001(6) -0.002(7) -0.004(6)
C15 0.029(8) 0.029(8) 0.023(7) -0.005(6) 0.008(6) 0.006(6)
C16 0.024(7) 0.024(7) 0.017(6) 0.009(6) -0.003(6) 0.003(5)
N121 0.015(6) 0.018(5) 0.008(5) 0.000(4) 0.005(4) -0.001(4)
C122 0.019(7) 0.024(7) 0.012(6) -0.007(5) -0.001(5) -0.009(5)
N123 0.021(6) 0.016(6) 0.016(5) -0.001(4) -0.002(4) 0.002(4)
C124 0.026(8) 0.027(7) 0.011(6) -0.007(5) 0.003(5) 0.003(6)
C125 0.032(8) 0.021(7) 0.011(6) -0.011(5) -0.001(5) 0.005(6)
C126 0.029(8) 0.024(7) 0.009(6) 0.000(5) -0.002(5) 0.004(6)
C127 0.036(9) 0.028(8) 0.029(8) 0.005(7) 0.006(7) 0.000(7)
C128 0.054(12) 0.045(11) 0.037(10) -0.005(8) -0.019(9) 0.020(9)
N21 0.014(6) 0.018(6) 0.015(5) 0.004(4) 0.005(4) 0.000(4)
N22 0.018(6) 0.005(5) 0.025(6) 0.000(4) 0.002(5) 0.001(4)
C23 0.024(7) 0.027(7) 0.016(6) 0.010(6) 0.001(6) 0.005(6)
C231 0.031(8) 0.014(7) 0.035(8) 0.012(6) 0.000(6) -0.001(6)
C24 0.020(7) 0.017(6) 0.016(6) 0.006(5) 0.008(5) 0.008(5)
C25 0.010(6) 0.018(6) 0.018(7) 0.007(5) 0.000(5) 0.004(5)
C251 0.010(6) 0.031(8) 0.024(7) -0.004(6) 0.005(5) 0.007(5)
N31 0.017(5) 0.021(6) 0.010(5) 0.000(4) 0.005(4) -0.002(4)
N32 0.018(6) 0.026(6) 0.007(5) -0.003(4) 0.002(4) -0.001(5)
C33 0.029(8) 0.022(8) 0.015(6) -0.003(5) 0.000(6) 0.012(6)
C34 0.024(8) 0.032(8) 0.015(6) 0.011(6) -0.008(5) -0.001(6)
C35 0.017(7) 0.020(7) 0.020(6) 0.004(5) 0.006(5) 0.005(5)
C331 0.025(8) 0.077(14) 0.014(7) -0.009(8) 0.001(6) -0.001(8)
C351 0.015(7) 0.029(8) 0.031(8) 0.013(6) 0.010(6) 0.004(6)
N41 0.016(5) 0.015(5) 0.021(6) 0.005(4) 0.001(5) 0.003(4)
C42 0.028(8) 0.015(7) 0.027(7) 0.008(6) 0.007(6) -0.010(6)
C43 0.028(8) 0.033(8) 0.016(6) 0.005(6) 0.005(6) -0.010(6)
C44 0.037(9) 0.008(6) 0.039(8) 0.006(6) 0.013(7) -0.003(6)
C45 0.033(8) 0.014(7) 0.024(7) 0.003(5) -0.003(6) -0.012(6)
C46 0.020(7) 0.015(6) 0.022(7) -0.001(5) -0.002(5) -0.001(5)
N421 0.027(7) 0.021(6) 0.015(5) 0.004(4) 0.000(5) -0.002(5)
C422 0.015(6) 0.026(7) 0.010(5) 0.005(5) 0.003(5) 0.001(5)
N423 0.023(6) 0.023(6) 0.016(5) 0.001(5) 0.000(5) -0.003(5)
C424 0.021(7) 0.033(8) 0.013(6) 0.003(6) -0.001(5) 0.002(6)
C425 0.043(9) 0.022(7) 0.011(6) 0.006(5) -0.002(6) -0.001(7)
C426 0.020(7) 0.023(7) 0.025(7) -0.009(6) -0.007(6) 0.004(6)
N51 0.015(6) 0.014(5) 0.022(6) 0.006(4) 0.001(4) 0.008(4)
N52 0.016(5) 0.009(4) 0.018(5) 0.001(4) -0.007(4) 0.007(4)
C53 0.021(7) 0.023(7) 0.027(7) -0.007(6) -0.005(6) -0.001(5)
C531 0.031(8) 0.020(7) 0.044(9) -0.012(7) -0.010(8) 0.000(6)
C54 0.039(9) 0.014(6) 0.020(7) -0.006(5) 0.002(6) -0.005(6)
C55 0.025(8) 0.025(7) 0.015(6) 0.002(5) 0.004(5) -0.003(6)
C551 0.023(8) 0.038(9) 0.031(8) -0.001(7) 0.010(6) -0.003(7)
N61 0.011(5) 0.011(5) 0.034(7) -0.003(5) 0.004(5) -0.001(4)
N62 0.014(6) 0.030(7) 0.015(5) 0.002(5) 0.002(4) 0.005(5)
C63 0.019(7) 0.016(7) 0.021(6) 0.002(5) 0.009(5) -0.003(5)
C631 0.031(8) 0.021(7) 0.025(7) -0.001(6) -0.008(6) 0.011(6)
C64 0.023(7) 0.029(8) 0.018(6) -0.005(6) 0.003(5) 0.003(6)
C65 0.020(7) 0.011(6) 0.017(6) 0.000(5) -0.004(5) 0.005(5)
C651 0.017(7) 0.016(6) 0.032(8) -0.001(6) -0.009(6) 0.003(5)
P1 0.029(2) 0.026(2) 0.0177(18) 0.0020(14) -0.0020(15) -0.0034(16)
F11 0.062(7) 0.051(6) 0.061(8) -0.035(6) -0.034(6) 0.034(5)
F12 0.043(6) 0.080(8) 0.029(5) 0.025(6) -0.004(5) -0.016(5)
F13 0.024(5) 0.079(8) 0.038(6) 0.008(5) -0.007(4) -0.008(5)
F14 0.079(8) 0.047(7) 0.086(10) -0.036(7) -0.027(8) 0.008(6)
F15 0.055(7) 0.086(9) 0.049(7) 0.042(7) -0.006(5) -0.019(6)
F16 0.030(5) 0.037(5) 0.035(5) 0.003(4) -0.010(4) 0.012(4)
P2 0.024(2) 0.0215(19) 0.0256(19) 0.0049(15) 0.0025(15) -0.0011(15)
F21 0.052(6) 0.047(6) 0.024(5) 0.002(4) -0.007(4) -0.006(5)
F22 0.030(5) 0.033(6) 0.082(8) -0.006(6) 0.004(5) -0.009(4)
F23 0.043(6) 0.019(5) 0.050(6) 0.007(4) -0.003(5) 0.004(4)
F24 0.076(7) 0.035(6) 0.026(5) 0.004(4) 0.013(5) -0.006(5)
F25 0.051(6) 0.025(5) 0.042(6) 0.006(4) -0.008(5) 0.012(4)
F26 0.028(5) 0.050(6) 0.040(5) 0.000(5) -0.005(4) -0.006(4)
P3 0.025(2) 0.030(2) 0.0225(19) 0.0020(16) -0.0057(16) -0.0029(16)
F31 0.030(5) 0.034(5) 0.045(6) -0.013(4) -0.004(4) -0.007(4)
F32 0.063(7) 0.046(6) 0.023(5) 0.003(4) 0.002(5) -0.018(5)
F33 0.030(5) 0.045(6) 0.059(7) -0.026(5) -0.010(5) 0.007(4)
F34 0.026(5) 0.035(6) 0.073(8) -0.002(5) -0.017(5) -0.001(4)
F35 0.036(5) 0.034(5) 0.027(5) -0.009(4) 0.001(4) -0.005(4)
F36 0.068(7) 0.035(6) 0.030(5) 0.002(4) 0.005(5) -0.001(5)
N1 0.051(9) 0.035(8) 0.029(7) 0.011(6) -0.002(6) 0.002(7)
C1 0.067(12) 0.040(10) 0.024(8) 0.000(8) 0.000(8) -0.026(9)
C2 0.055(11) 0.041(11) 0.033(9) 0.004(8) 0.004(8) -0.006(9)
C3 0.028(9) 0.038(10) 0.060(13) -0.005(9) -0.014(9) 0.008(8)
C4 0.039(10) 0.043(11) 0.062(14) -0.010(10) -0.001(9) 0.013(9)
C5 0.043(10) 0.032(9) 0.034(9) 0.007(7) 0.007(7) -0.001(7)
C6 0.066(14) 0.062(14) 0.073(16) 0.015(11) 0.013(11) 0.049(11)

loop_
_atom_type_symbol
_atom_type_description
_atom_type_scat_dispersion_real
_atom_type_scat_dispersion_imag
_atom_type_scat_source
C C 0.0033 0.0016
;
International Tables for Crystallography
(Vol. C, Tables 4.2.6.8 and 6.1.1.4)
;
H H 0.0000 0.0000
;
International Tables for Crystallography
(Vol. C, Table 6.1.1.4)
;
N N 0.0061 0.0033
;
International Tables for Crystallography
(Vol. C, Tables 4.2.6.8 and 6.1.1.4)
;
Ag Ag -0.8971 1.1015
;
International Tables for Crystallography
(Vol. C, Tables 4.2.6.8 and 6.1.1.4)
;
Pt Pt -1.7033 8.3905
;
International Tables for Crystallography
(Vol. C, Tables 4.2.6.8 and 6.1.1.4)
;
P P 0.1023 0.0942
;
International Tables for Crystallography
(Vol. C, Tables 4.2.6.8 and 6.1.1.4)
;
F F 0.0171 0.0103
;
International Tables for Crystallography
(Vol. C, Tables 4.2.6.8 and 6.1.1.4)
;

loop_
_geom_angle_atom_site_label_1
_geom_angle_atom_site_label_2
_geom_angle_atom_site_label_3
_geom_angle
N21 Pt1 C122 99.6(5)
N21 Pt1 N11 173.4(4)
C122 Pt1 N11 79.4(5)
N21 Pt1 N31 88.4(4)
C122 Pt1 N31 171.8(5)
N11 Pt1 N31 93.0(4)
N21 Pt1 Ag1 65.3(3)
C122 Pt1 Ag1 75.2(4)
N11 Pt1 Ag1 108.2(3)
N31 Pt1 Ag1 110.4(3)
C422 Pt2 N51 97.1(5)
C422 Pt2 N61 170.4(5)
N51 Pt2 N61 92.1(4)
C422 Pt2 N41 80.0(5)
N51 Pt2 N41 171.4(4)
N61 Pt2 N41 91.3(4)
C422 Pt2 Ag2 74.6(4)
N51 Pt2 Ag2 66.2(3)
N61 Pt2 Ag2 112.0(3)
N41 Pt2 Ag2 105.2(3)
N62 Ag1 N22 174.0(4)
N62 Ag1 Ag2 113.2(3)
N22 Ag1 Ag2 71.2(3)
N62 Ag1 Pt1 122.8(3)
N22 Ag1 Pt1 61.9(3)
Ag2 Ag1 Pt1 70.82(3)
N52 Ag2 N32 170.2(4)
N52 Ag2 Ag1 79.1(3)
N32 Ag2 Ag1 110.7(3)
N52 Ag2 Pt2 61.9(2)
N32 Ag2 Pt2 120.5(3)
Ag1 Ag2 Pt2 68.97(3)
C12 N11 C16 119.3(11)
C12 N11 Pt1 115.6(8)
C16 N11 Pt1 125.0(9)
N11 C12 C13 122.5(12)
N11 C12 N121 112.8(11)
C13 C12 N121 124.7(12)
C14 C13 C12 117.1(13)
C15 C14 C13 120.8(13)
C14 C15 C16 118.9(14)
N11 C16 C15 121.2(14)
C122 N121 C125 109.2(11)
C122 N121 C12 118.9(11)
C125 N121 C12 131.5(11)
N123 C122 N121 108.0(11)
N123 C122 Pt1 139.0(11)
N121 C122 Pt1 113.0(9)
C122 N123 C124 108.2(11)
C122 N123 C126 128.4(12)
C124 N123 C126 123.4(11)
C125 C124 N123 106.9(12)
C124 C125 N121 107.6(12)
N123 C126 C128 109.0(12)
N123 C126 C127 111.9(11)
C128 C126 C127 110.6(13)
C25 N21 N22 109.8(10)
C25 N21 Pt1 132.9(9)
N22 N21 Pt1 116.4(7)
C23 N22 N21 107.3(10)
C23 N22 Ag1 135.5(9)
N21 N22 Ag1 116.4(7)
N22 C23 C24 109.3(12)
N22 C23 C231 121.5(12)
C24 C23 C231 129.1(12)
C25 C24 C23 106.1(11)
N21 C25 C24 107.5(11)
N21 C25 C251 122.9(11)
C24 C25 C251 129.6(12)
C35 N31 N32 107.7(10)
C35 N31 Pt1 128.9(9)
N32 N31 Pt1 121.4(8)
C33 N32 N31 109.0(11)
C33 N32 Ag2 127.2(10)
N31 N32 Ag2 122.9(8)
N32 C33 C34 108.6(12)
N32 C33 C331 122.3(13)
C34 C33 C331 129.1(13)
C33 C34 C35 106.2(12)
N31 C35 C34 108.5(12)
N31 C35 C351 122.6(12)
C34 C35 C351 128.8(12)
C42 N41 C46 118.9(12)
C42 N41 Pt2 114.7(9)
C46 N41 Pt2 126.2(9)
N41 C42 C43 124.1(14)
N41 C42 N421 113.0(11)
C43 C42 N421 122.9(13)
C42 C43 C44 118.2(13)
C43 C44 C45 118.5(12)
C46 C45 C44 118.2(13)
N41 C46 C45 122.0(13)
C422 N421 C42 119.4(11)
C422 N421 C425 110.3(12)
C42 N421 C425 130.2(12)
N423 C422 N421 105.7(11)
N423 C422 Pt2 140.9(10)
N421 C422 Pt2 112.9(9)
C422 N423 C424 109.9(11)
C422 N423 C426 125.8(11)
C424 N423 C426 124.3(12)
C425 C424 N423 108.7(12)
C424 C425 N421 105.4(12)
C430 C426 N423 113(3)
N423 C426 C427 108.5(14)
N423 C426 C428 109.7(14)
C427 C426 C428 112.6(16)
C430 C426 C429 112(3)
N423 C426 C429 111(2)
C55 N51 N52 110.4(10)
C55 N51 Pt2 134.8(9)
N52 N51 Pt2 114.3(8)
C53 N52 N51 107.0(10)
C53 N52 Ag2 134.9(9)
N51 N52 Ag2 117.6(7)
N52 C53 C54 108.1(12)
N52 C53 C531 121.6(12)
C54 C53 C531 130.2(13)
C53 C54 C55 108.1(13)
N51 C55 C54 106.4(12)
N51 C55 C551 122.0(12)
C54 C55 C551 131.4(13)
C65 N61 N62 109.7(11)
C65 N61 Pt2 127.9(9)
N62 N61 Pt2 118.8(8)
C63 N62 N61 107.9(11)
C63 N62 Ag1 130.2(9)
N61 N62 Ag1 120.1(8)
N62 C63 C64 109.0(12)
N62 C63 C631 122.6(12)
C64 C63 C631 128.3(12)
C63 C64 C65 105.3(12)
N61 C65 C64 108.0(11)
N61 C65 C651 122.5(12)
C64 C65 C651 129.4(12)
F11 P1 F12 89.5(6)
F11 P1 F14 177.0(7)
F12 P1 F14 89.4(7)
F11 P1 F13 92.2(6)
F12 P1 F13 89.7(5)
F14 P1 F13 90.6(6)
F11 P1 F15 91.4(7)
F12 P1 F15 178.0(7)
F14 P1 F15 89.7(7)
F13 P1 F15 92.1(6)
F11 P1 F16 89.2(5)
F12 P1 F16 90.5(5)
F14 P1 F16 88.0(6)
F13 P1 F16 178.6(6)
F15 P1 F16 87.7(5)
F25 P2 F23 179.6(6)
F25 P2 F22 89.1(5)
F23 P2 F22 91.2(5)
F25 P2 F21 89.9(5)
F23 P2 F21 89.8(5)
F22 P2 F21 89.8(6)
F25 P2 F26 89.9(5)
F23 P2 F26 89.8(5)
F22 P2 F26 178.9(6)
F21 P2 F26 90.0(5)
F25 P2 F24 90.4(5)
F23 P2 F24 89.9(5)
F22 P2 F24 91.1(6)
F21 P2 F24 179.0(6)
F26 P2 F24 89.1(6)
F34 P3 F36 89.5(6)
F34 P3 F32 91.0(6)
F36 P3 F32 179.5(6)
F34 P3 F31 90.8(5)
F36 P3 F31 89.9(5)
F32 P3 F31 90.3(5)
F34 P3 F35 89.1(5)
F36 P3 F35 89.9(5)
F32 P3 F35 90.0(5)
F31 P3 F35 179.8(6)
F34 P3 F33 179.4(6)
F36 P3 F33 90.2(6)
F32 P3 F33 89.4(6)
F31 P3 F33 89.7(5)
F35 P3 F33 90.4(5)
C1 N1 C5 114.0(15)
C1 N1 C3 113.4(14)
C5 N1 C3 111.1(13)
N1 C1 C2 114.6(15)
C4 C3 N1 112.7(14)
N1 C5 C6 113.5(14)

loop_
_geom_bond_atom_site_label_1
_geom_bond_atom_site_label_2
_geom_bond_distance
Pt1 N21 2.003(11)
Pt1 C122 2.002(12)
Pt1 N11 2.042(11)
Pt1 N31 2.045(10)
Pt1 Ag1 3.2076(12)
Pt2 C422 1.975(12)
Pt2 N51 2.018(11)
Pt2 N61 2.054(12)
Pt2 N41 2.055(10)
Pt2 Ag2 3.1776(11)
Ag1 N62 2.094(11)
Ag1 N22 2.106(10)
Ag1 Ag2 3.0803(14)
Ag2 N52 2.107(10)
Ag2 N32 2.117(11)
N11 C12 1.343(16)
N11 C16 1.351(16)
C12 C13 1.397(18)
C12 N121 1.403(15)
C13 C14 1.38(2)
C14 C15 1.38(2)
C15 C16 1.383(18)
N121 C122 1.356(17)
N121 C125 1.387(15)
C122 N123 1.323(16)
N123 C124 1.437(16)
N123 C126 1.464(17)
C124 C125 1.328(18)
C126 C128 1.53(2)
C126 C127 1.528(19)
N21 C25 1.339(15)
N21 N22 1.379(14)
N22 C23 1.333(16)
C23 C24 1.397(18)
C23 C231 1.500(18)
C24 C25 1.393(17)
C25 C251 1.481(17)
N31 C35 1.338(16)
N31 N32 1.355(14)
N32 C33 1.326(16)
C33 C34 1.37(2)
C33 C331 1.502(19)
C34 C35 1.377(18)
C35 C351 1.504(19)
N41 C42 1.329(17)
N41 C46 1.338(16)
C42 C43 1.361(18)
C42 N421 1.406(18)
C43 C44 1.39(2)
C44 C45 1.416(19)
C45 C46 1.388(18)
N421 C422 1.353(16)
N421 C425 1.407(17)
C422 N423 1.339(16)
N423 C424 1.382(16)
N423 C426 1.491(17)
C424 C425 1.33(2)
C426 C430 1.47(6)
C426 C427 1.49(2)
C426 C428 1.53(3)
C426 C429 1.62(5)
N51 C55 1.355(17)
N51 N52 1.372(13)
N52 C53 1.362(16)
C53 C54 1.39(2)
C53 C531 1.482(18)
C54 C55 1.383(19)
C55 C551 1.490(19)
N61 C65 1.341(16)
N61 N62 1.360(15)
N62 C63 1.345(16)
C63 C64 1.398(19)
C63 C631 1.495(19)
C64 C65 1.402(17)
C65 C651 1.505(17)
P1 F11 1.577(10)
P1 F12 1.578(10)
P1 F14 1.580(11)
P1 F13 1.588(10)
P1 F15 1.600(10)
P1 F16 1.621(9)
P2 F25 1.585(9)
P2 F23 1.584(9)
P2 F22 1.592(9)
P2 F21 1.591(10)
P2 F26 1.594(9)
P2 F24 1.602(10)
P3 F34 1.581(9)
P3 F36 1.595(10)
P3 F32 1.598(10)
P3 F31 1.604(9)
P3 F35 1.610(9)
P3 F33 1.608(10)
N1 C1 1.49(2)
N1 C5 1.50(2)
N1 C3 1.50(2)
C1 C2 1.50(2)
C3 C4 1.47(2)
C5 C6 1.50(2)

loop_
_geom_hbond_atom_site_label_D
_geom_hbond_atom_site_label_H
_geom_hbond_atom_site_label_A
_geom_hbond_site_symmetry_A
_geom_hbond_distance_DA
_geom_hbond_distance_DH
_geom_hbond_distance_HA
_geom_hbond_angle_DHA
_geom_hbond_publ_flag
N1 H1 F16 4_455 3.011(17) 1.000 2.304 126.8 no
